data_1514481
loop_
_publ_author_name
'Cai, Jiajia'
'Hay, Benjamin P.'
'Young, Neil J.'
'Yang, Xiaoping'
'Sessler, Jonathan L.'

_publ_section_title
;
 A pyrrole-based triazolium-phane with NH and cationic CH donor groups as
 a receptor for tetrahedral oxyanions that functions in polar media
;
_journal_issue 4
_journal_name_full 'Chemical Science'
_journal_page_first 1560
_journal_paper_doi 10.1039/c3sc22144j
_journal_volume 4
_journal_year 2013
_chemical_formula_moiety 'C54 H64 N16, O7 P2, B F4'
_chemical_formula_sum 'C54 H64 B F4 N16 O7 P2'
_chemical_formula_weight 1197.96
_chemical_name_systematic
;
?
;
_space_group_IT_number 14
_symmetry_cell_setting monoclinic
_symmetry_space_group_name_Hall '-P 2ybc'
_symmetry_space_group_name_H-M 'P 1 21/c 1'
_atom_sites_solution_hydrogens geom
_atom_sites_solution_primary direct
_atom_sites_solution_secondary difmap
_audit_creation_method SHELXL-97
_cell_angle_alpha 90.00
_cell_angle_beta 101.404(6)
_cell_angle_gamma 90.00
_cell_formula_units_Z 4
_cell_length_a 19.726(9)
_cell_length_b 15.697(6)
_cell_length_c 22.564(9)
_cell_measurement_reflns_used 8340
_cell_measurement_temperature 113(1)
_cell_measurement_theta_max 31.1603
_cell_measurement_theta_min 1.4724
_cell_volume 6849(5)
_computing_cell_refinement 'Collect software, Nonius B.V. 1998'
_computing_data_collection 'Collect software, Nonius B.V. 1998'
_computing_data_reduction
;
DENZO and Scalepack (Otwinoski and Minor, 1997)
;
_computing_molecular_graphics 'XP SHELXTL/PC, Siemens Analytical'
_computing_structure_refinement 'XL SHELXTL/PC, Siemens Analytical'
_computing_structure_solution
;
SIR97 - Altomare A., Burla M.C., Camalli M., Cascarano G.L., Giacovazzo C.,
Guagliardi A., Moliterni A.G.G., Polidori G.,Spagna R.
;
_diffrn_ambient_temperature 113(1)
_diffrn_detector_area_resol_mean 28.5714
_diffrn_measured_fraction_theta_full 0.994
_diffrn_measured_fraction_theta_max 0.994
_diffrn_measurement_device_type 'Saturn724+ (2x2 bin mode)'
_diffrn_measurement_method dtprofit.ref
_diffrn_radiation_monochromator 'Graphite Monochromator'
_diffrn_radiation_source 'Sealed tube'
_diffrn_radiation_type MoK\a
_diffrn_radiation_wavelength 0.710747
_diffrn_reflns_av_R_equivalents 0.0731
_diffrn_reflns_av_sigmaI/netI 0.1026
_diffrn_reflns_limit_h_max 23
_diffrn_reflns_limit_h_min -23
_diffrn_reflns_limit_k_max 18
_diffrn_reflns_limit_k_min -18
_diffrn_reflns_limit_l_max 26
_diffrn_reflns_limit_l_min -26
_diffrn_reflns_number 48618
_diffrn_reflns_theta_full 25.00
_diffrn_reflns_theta_max 25.00
_diffrn_reflns_theta_min 3.01
_exptl_absorpt_coefficient_mu 0.131
_exptl_absorpt_correction_T_max 1.0000
_exptl_absorpt_correction_T_min 0.5453
_exptl_absorpt_correction_type multi-scan
_exptl_absorpt_process_details 'DENZO and Scalepack (Otwinoski and Minor, 1997)'
_exptl_crystal_colour Colorless
_exptl_crystal_density_diffrn 1.162
_exptl_crystal_density_method 'not measured'
_exptl_crystal_description Block
_exptl_crystal_F_000 2508
_exptl_crystal_size_max 0.22
_exptl_crystal_size_mid 0.17
_exptl_crystal_size_min 0.10
_refine_diff_density_max 0.856
_refine_diff_density_min -0.438
_refine_diff_density_rms 0.072
_refine_ls_extinction_method none
_refine_ls_goodness_of_fit_ref 0.946
_refine_ls_hydrogen_treatment constr
_refine_ls_matrix_type full
_refine_ls_number_parameters 785
_refine_ls_number_reflns 11993
_refine_ls_number_restraints 63
_refine_ls_restrained_S_all 0.968
_refine_ls_R_factor_all 0.1617
_refine_ls_R_factor_gt 0.0924
_refine_ls_shift/su_max 0.000
_refine_ls_shift/su_mean 0.000
_refine_ls_structure_factor_coef Fsqd
_refine_ls_weighting_details 'calc w=1/[\s^2^(Fo^2^)+(0.1571P)^2^+0.0000P] where P=(Fo^2^+2Fc^2^)/3'
_refine_ls_weighting_scheme calc
_refine_ls_wR_factor_gt 0.2326
_refine_ls_wR_factor_ref 0.2684
_reflns_number_gt 5836
_reflns_number_total 11993
_reflns_threshold_expression >2sigma(I)
_cod_data_source_file c3sc22144j.txt
_cod_data_source_block ys
_cod_depositor_comments
;
The following automatic conversions were performed:

'_symmetry_cell_setting' value 'Monoclinic' changed to 'monoclinic'
according to
/usr/data/users/saulius/automatic-downloads/retrospective/RSC/lib/dictionaries/cif_core.dic
dictionary named 'cif_core.dic' version 2.4.2 from
2011-04-26.

'_exptl_absorpt_correction_type' value 'Multi-scan'
changed to 'multi-scan' according to
/usr/data/users/saulius/automatic-downloads/retrospective/RSC/lib/dictionaries/cif_core.dic
dictionary named 'cif_core.dic' version 2.4.2 from 2011-04-26.

Automatic conversion script
Id: cif_fix_values 2281 2013-09-26 08:29:07Z andrius 
;
_cod_original_sg_symbol_H-M P2(1)/c
_cod_database_code 1514481

loop_
_symmetry_equiv_pos_as_xyz
'x, y, z'
'-x, y+1/2, -z+1/2'
'-x, -y, -z'
'x, -y-1/2, z-1/2'

loop_
_atom_site_label
_atom_site_type_symbol
_atom_site_fract_x
_atom_site_fract_y
_atom_site_fract_z
_atom_site_U_iso_or_equiv
_atom_site_adp_type
_atom_site_occupancy
_atom_site_symmetry_multiplicity
_atom_site_calc_flag
_atom_site_refinement_flags
_atom_site_disorder_assembly
_atom_site_disorder_group
P1 P 0.24569(8) 0.87901(11) 0.04759(6) 0.0608(4) Uani 1 1 d . . .
P2 P 0.27232(8) 0.92977(9) -0.07069(6) 0.0525(4) Uani 1 1 d . . .
O1 O 0.2761(5) 0.8009(5) 0.0355(3) 0.082(3) Uani 0.588(6) 1 d PU A 1
O2 O 0.1769(4) 0.8832(5) 0.0607(3) 0.071(2) Uani 0.588(6) 1 d PU A 1
O3 O 0.2965(3) 0.9320(3) 0.1005(2) 0.0507(18) Uani 0.588(6) 1 d PU A 1
O1' O 0.3167(5) 0.8442(5) 0.0575(4) 0.048(2) Uani 0.412(6) 1 d PU A 2
O2' O 0.2202(4) 0.9212(5) 0.0898(4) 0.046(3) Uani 0.412(6) 1 d PU A 2
O3' O 0.1908(5) 0.7927(6) 0.0247(4) 0.074(3) Uani 0.412(6) 1 d PU A 2
O4 O 0.23939(19) 0.9377(2) -0.01237(14) 0.0596(10) Uani 1 1 d . A .
O5 O 0.34447(18) 0.9618(2) -0.05745(15) 0.0631(10) Uani 1 1 d . A .
O6 O 0.2701(2) 0.8298(2) -0.08476(17) 0.0737(12) Uani 1 1 d . A .
O7 O 0.22250(18) 0.9712(2) -0.12062(14) 0.0541(9) Uani 1 1 d . A .
B1 B 0.4555(6) 0.3223(9) 0.1059(5) 0.113(3) Uani 1 1 d . . .
F1 F 0.4940(3) 0.3018(3) 0.0670(2) 0.1423(19) Uani 1 1 d . . .
F4 F 0.4985(3) 0.3516(4) 0.1605(2) 0.149(2) Uani 1 1 d . . .
F3 F 0.4096(3) 0.3865(4) 0.0850(3) 0.182(3) Uani 1 1 d . . .
F2 F 0.4202(4) 0.2560(5) 0.1208(3) 0.186(3) Uani 1 1 d . . .
N1 N 0.5338(2) 0.8361(2) 0.02082(17) 0.0443(10) Uani 1 1 d . . .
N2 N 0.5981(2) 0.8415(3) 0.01084(19) 0.0564(11) Uani 1 1 d . . .
N3 N 0.5918(2) 0.8909(3) -0.03718(19) 0.0538(11) Uani 1 1 d . . .
N4 N 0.4383(2) 0.9974(2) -0.12935(17) 0.0459(10) Uani 1 1 d . . .
H4A H 0.4068 0.9918 -0.1081 0.055 Uiso 1 1 calc R . .
N5 N 0.2682(2) 0.9582(2) -0.22881(17) 0.0453(10) Uani 1 1 d . . .
H5A H 0.2550 0.9697 -0.1956 0.054 Uiso 1 1 calc R . .
N6 N 0.1452(2) 0.7885(2) -0.29658(18) 0.0510(11) Uani 1 1 d . . .
N7 N 0.0968(2) 0.7503(3) -0.27353(18) 0.0549(11) Uani 1 1 d . . .
N8 N 0.1042(2) 0.7812(2) -0.21796(18) 0.0479(10) Uani 1 1 d . . .
N9 N -0.0078(2) 0.8284(2) -0.04739(18) 0.0509(10) Uani 1 1 d . . .
N10 N -0.0713(2) 0.8503(3) -0.0458(2) 0.0582(11) Uani 1 1 d . . .
N11 N -0.0659(2) 0.8938(3) 0.0047(2) 0.0580(11) Uani 1 1 d . . .
N12 N 0.0890(2) 0.9573(2) 0.11871(17) 0.0446(10) Uani 1 1 d . . .
H12A H 0.1234 0.9392 0.1040 0.054 Uiso 1 1 calc R . .
N13 N 0.2550(2) 0.9151(2) 0.21273(17) 0.0440(10) Uani 1 1 d . . .
H13A H 0.2651 0.9286 0.1786 0.053 Uiso 1 1 calc R . .
N14 N 0.3869(2) 0.7489(2) 0.26989(18) 0.0495(10) Uani 1 1 d . . .
N15 N 0.4365(2) 0.7201(2) 0.24446(17) 0.0500(10) Uani 1 1 d . . .
N16 N 0.4270(2) 0.7596(2) 0.19154(16) 0.0426(9) Uani 1 1 d . . .
C1 C 0.5576(5) 0.5019(7) 0.0878(5) 0.218(6) Uani 1 1 d DU . .
H1B H 0.5705 0.4457 0.1027 0.327 Uiso 1 1 calc R . .
H1C H 0.5656 0.5075 0.0474 0.327 Uiso 1 1 calc R . .
H1D H 0.5095 0.5111 0.0877 0.327 Uiso 1 1 calc R . .
C2 C 0.6158(5) 0.5404(5) 0.1934(3) 0.147(4) Uani 1 1 d DU . .
H2C H 0.6433 0.4895 0.1972 0.221 Uiso 1 1 calc R . .
H2D H 0.5729 0.5290 0.2058 0.221 Uiso 1 1 calc R . .
H2E H 0.6404 0.5842 0.2185 0.221 Uiso 1 1 calc R . .
C3 C 0.6684(4) 0.5803(6) 0.1071(4) 0.163(4) Uani 1 1 d DU . .
H3B H 0.6945 0.5283 0.1130 0.245 Uiso 1 1 calc R . .
H3C H 0.6949 0.6254 0.1293 0.245 Uiso 1 1 calc R . .
H3D H 0.6583 0.5944 0.0649 0.245 Uiso 1 1 calc R . .
C4 C 0.6017(4) 0.5691(4) 0.1293(3) 0.0785(18) Uani 1 1 d U . .
C5 C 0.5575(3) 0.6487(3) 0.1211(2) 0.0554(14) Uani 1 1 d . . .
C6 C 0.5616(3) 0.7048(3) 0.0751(2) 0.0533(13) Uani 1 1 d . . .
H6A H 0.5905 0.6927 0.0482 0.064 Uiso 1 1 calc R . .
C7 C 0.5232(3) 0.7789(3) 0.0684(2) 0.0464(12) Uani 1 1 d . . .
C8 C 0.4888(3) 0.8827(3) -0.0194(2) 0.0455(12) Uani 1 1 d . . .
H8A H 0.4418 0.8895 -0.0204 0.055 Uiso 1 1 calc R . .
C9 C 0.5264(2) 0.9181(3) -0.0587(2) 0.0428(11) Uani 1 1 d . . .
C10 C 0.6552(3) 0.9064(5) -0.0605(3) 0.092(2) Uani 1 1 d . . .
H10B H 0.6933 0.8775 -0.0354 0.138 Uiso 1 1 calc R . .
H10C H 0.6645 0.9665 -0.0601 0.138 Uiso 1 1 calc R . .
H10D H 0.6493 0.8854 -0.1011 0.138 Uiso 1 1 calc R . .
C11 C 0.5052(2) 0.9680(3) -0.1129(2) 0.0443(12) Uani 1 1 d . . .
C12 C 0.5388(3) 0.9909(3) -0.1585(2) 0.0509(13) Uani 1 1 d . . .
H12B H 0.5848 0.9795 -0.1596 0.061 Uiso 1 1 calc R . .
C13 C 0.4918(3) 1.0342(3) -0.2028(2) 0.0507(13) Uani 1 1 d . . .
H13B H 0.5011 1.0572 -0.2384 0.061 Uiso 1 1 calc R . .
C14 C 0.4293(3) 1.0368(3) -0.1844(2) 0.0481(12) Uani 1 1 d . . .
C15 C 0.3604(3) 1.0732(3) -0.2170(2) 0.0558(13) Uani 1 1 d . . .
C16 C 0.3224(3) 1.1160(3) -0.1723(2) 0.0597(14) Uani 1 1 d . . .
H16A H 0.3140 1.0749 -0.1431 0.090 Uiso 1 1 calc R . .
H16B H 0.2792 1.1384 -0.1936 0.090 Uiso 1 1 calc R . .
H16C H 0.3502 1.1615 -0.1520 0.090 Uiso 1 1 calc R . .
C17 C 0.3737(3) 1.1388(4) -0.2641(3) 0.0823(19) Uani 1 1 d . . .
H17A H 0.3972 1.1117 -0.2924 0.123 Uiso 1 1 calc R . .
H17B H 0.4018 1.1843 -0.2441 0.123 Uiso 1 1 calc R . .
H17C H 0.3304 1.1614 -0.2852 0.123 Uiso 1 1 calc R . .
C18 C 0.3194(3) 0.9998(3) -0.2501(2) 0.0524(13) Uani 1 1 d . . .
C19 C 0.3243(3) 0.9613(4) -0.3047(2) 0.0606(15) Uani 1 1 d . . .
H19A H 0.3551 0.9765 -0.3293 0.073 Uiso 1 1 calc R . .
C20 C 0.2755(3) 0.8964(4) -0.3164(2) 0.0549(13) Uani 1 1 d . . .
H20A H 0.2678 0.8608 -0.3500 0.066 Uiso 1 1 calc R . .
C21 C 0.2409(2) 0.8944(3) -0.2693(2) 0.0420(11) Uani 1 1 d . . .
C22 C 0.1845(2) 0.8442(3) -0.2566(2) 0.0430(11) Uani 1 1 d . . .
C23 C 0.1568(2) 0.8374(3) -0.2059(2) 0.0472(12) Uani 1 1 d . . .
H23A H 0.1716 0.8663 -0.1697 0.057 Uiso 1 1 calc R . .
C24 C 0.1497(3) 0.7691(4) -0.3585(3) 0.0804(19) Uani 1 1 d . . .
H24A H 0.1151 0.7277 -0.3746 0.121 Uiso 1 1 calc R . .
H24B H 0.1947 0.7465 -0.3595 0.121 Uiso 1 1 calc R . .
H24C H 0.1422 0.8201 -0.3823 0.121 Uiso 1 1 calc R . .
C25 C 0.0568(3) 0.7561(3) -0.1809(2) 0.0478(12) Uani 1 1 d . . .
C26 C 0.0535(3) 0.8013(3) -0.1287(2) 0.0475(12) Uani 1 1 d . . .
H26A H 0.0848 0.8446 -0.1150 0.057 Uiso 1 1 calc R . .
C27 C 0.0030(3) 0.7799(3) -0.0984(2) 0.0515(13) Uani 1 1 d . . .
C28 C -0.0430(3) 0.7126(3) -0.1165(2) 0.0588(14) Uani 1 1 d . . .
H28A H -0.0763 0.6990 -0.0941 0.071 Uiso 1 1 calc R . .
C29 C -0.0387(3) 0.6659(3) -0.1684(3) 0.0617(14) Uani 1 1 d . . .
C30 C 0.0121(3) 0.6895(3) -0.1999(2) 0.0569(14) Uani 1 1 d . . .
H30A H 0.0161 0.6597 -0.2347 0.068 Uiso 1 1 calc R . .
C31 C -0.0893(3) 0.5935(4) -0.1903(3) 0.082(2) Uani 1 1 d . . .
C32 C -0.1170(3) 0.6013(5) -0.2573(3) 0.099(2) Uani 1 1 d . . .
H32A H -0.1437 0.6526 -0.2653 0.148 Uiso 1 1 calc R . .
H32B H -0.1457 0.5531 -0.2710 0.148 Uiso 1 1 calc R . .
H32C H -0.0791 0.6032 -0.2782 0.148 Uiso 1 1 calc R . .
C33 C -0.1483(4) 0.5895(5) -0.1556(4) 0.131(4) Uani 1 1 d . . .
H33A H -0.1753 0.6407 -0.1627 0.196 Uiso 1 1 calc R . .
H33B H -0.1295 0.5840 -0.1131 0.196 Uiso 1 1 calc R . .
H33C H -0.1771 0.5412 -0.1691 0.196 Uiso 1 1 calc R . .
C34 C -0.0471(4) 0.5095(4) -0.1781(4) 0.108(3) Uani 1 1 d . . .
H34A H -0.0094 0.5108 -0.1992 0.162 Uiso 1 1 calc R . .
H34B H -0.0765 0.4619 -0.1919 0.162 Uiso 1 1 calc R . .
H34C H -0.0292 0.5039 -0.1355 0.162 Uiso 1 1 calc R . .
C35 C 0.0384(3) 0.8574(3) 0.0007(2) 0.0534(13) Uani 1 1 d . . .
H35A H 0.0861 0.8497 0.0081 0.064 Uiso 1 1 calc R . .
C36 C 0.0012(3) 0.9005(3) 0.0362(2) 0.0475(12) Uani 1 1 d . . .
C37 C -0.1297(3) 0.9308(4) 0.0175(3) 0.088(2) Uani 1 1 d . . .
H37A H -0.1682 0.9139 -0.0134 0.132 Uiso 1 1 calc R . .
H37B H -0.1261 0.9918 0.0182 0.132 Uiso 1 1 calc R . .
H37C H -0.1368 0.9108 0.0560 0.132 Uiso 1 1 calc R . .
C38 C 0.0210(3) 0.9455(3) 0.0930(2) 0.0447(12) Uani 1 1 d . . .
C39 C -0.0184(3) 0.9804(3) 0.1307(3) 0.0619(15) Uani 1 1 d . . .
H39A H -0.0663 0.9801 0.1252 0.074 Uiso 1 1 calc R . .
C40 C 0.0285(3) 1.0168(3) 0.1794(2) 0.0561(14) Uani 1 1 d . . .
H40A H 0.0165 1.0460 0.2117 0.067 Uiso 1 1 calc R . .
C41 C 0.0942(3) 1.0023(3) 0.1716(2) 0.0471(12) Uani 1 1 d . . .
C42 C 0.1630(3) 1.0289(3) 0.2094(2) 0.0473(12) Uani 1 1 d . . .
C43 C 0.1483(3) 1.0882(4) 0.2601(3) 0.0746(17) Uani 1 1 d . . .
H43A H 0.1226 1.0576 0.2852 0.112 Uiso 1 1 calc R . .
H43B H 0.1219 1.1364 0.2425 0.112 Uiso 1 1 calc R . .
H43C H 0.1913 1.1074 0.2842 0.112 Uiso 1 1 calc R . .
C44 C 0.2037(3) 1.0800(3) 0.1699(3) 0.0628(15) Uani 1 1 d . . .
H44A H 0.2132 1.0443 0.1379 0.094 Uiso 1 1 calc R . .
H44B H 0.2464 1.0993 0.1942 0.094 Uiso 1 1 calc R . .
H44C H 0.1768 1.1282 0.1528 0.094 Uiso 1 1 calc R . .
C45 C 0.2047(3) 0.9531(3) 0.2377(2) 0.0498(12) Uani 1 1 d . . .
C46 C 0.2047(3) 0.9132(3) 0.2920(2) 0.0574(14) Uani 1 1 d . . .
H46A H 0.1757 0.9262 0.3187 0.069 Uiso 1 1 calc R . .
C47 C 0.2558(3) 0.8495(3) 0.3003(2) 0.0537(13) Uani 1 1 d . . .
H47A H 0.2666 0.8127 0.3332 0.064 Uiso 1 1 calc R . .
C48 C 0.2869(3) 0.8517(3) 0.2510(2) 0.0426(11) Uani 1 1 d . . .
C49 C 0.3453(3) 0.8081(3) 0.2347(2) 0.0439(12) Uani 1 1 d . . .
C50 C 0.3722(3) 0.8135(3) 0.1836(2) 0.0447(12) Uani 1 1 d . . .
H50A H 0.3562 0.8474 0.1500 0.054 Uiso 1 1 calc R . .
C51 C 0.3842(3) 0.7176(4) 0.3304(2) 0.0678(16) Uani 1 1 d . . .
H51A H 0.4207 0.6770 0.3428 0.102 Uiso 1 1 calc R . .
H51B H 0.3404 0.6907 0.3297 0.102 Uiso 1 1 calc R . .
H51C H 0.3898 0.7645 0.3582 0.102 Uiso 1 1 calc R . .
C52 C 0.4731(3) 0.7424(3) 0.1504(2) 0.0469(12) Uani 1 1 d . . .
C53 C 0.4782(3) 0.8001(3) 0.1053(2) 0.0456(12) Uani 1 1 d . . .
H53A H 0.4526 0.8503 0.1002 0.055 Uiso 1 1 calc R . .
C54 C 0.5118(3) 0.6679(3) 0.1588(2) 0.0546(13) Uani 1 1 d . . .
H54A H 0.5071 0.6307 0.1898 0.066 Uiso 1 1 calc R . .

loop_
_atom_site_aniso_label
_atom_site_aniso_U_11
_atom_site_aniso_U_22
_atom_site_aniso_U_33
_atom_site_aniso_U_23
_atom_site_aniso_U_13
_atom_site_aniso_U_12
P1 0.0459(9) 0.0924(12) 0.0449(8) 0.0108(8) 0.0111(7) 0.0104(8)
P2 0.0519(9) 0.0672(9) 0.0393(7) 0.0035(6) 0.0110(7) 0.0186(7)
O1 0.091(6) 0.062(4) 0.086(5) -0.023(4) -0.001(4) 0.015(4)
O2 0.049(4) 0.104(5) 0.058(4) -0.027(4) 0.009(3) -0.012(4)
O3 0.052(4) 0.058(3) 0.035(3) 0.002(2) -0.009(3) -0.007(3)
O1' 0.042(5) 0.049(5) 0.052(5) -0.002(4) 0.003(4) 0.006(4)
O2' 0.046(5) 0.054(5) 0.038(4) 0.000(4) 0.006(4) -0.006(4)
O3' 0.052(6) 0.102(6) 0.072(6) 0.015(5) 0.020(5) 0.009(5)
O4 0.061(2) 0.075(2) 0.042(2) 0.0081(17) 0.0092(18) 0.0238(19)
O5 0.042(2) 0.095(3) 0.051(2) 0.0147(19) 0.0067(18) 0.0175(19)
O6 0.083(3) 0.073(2) 0.067(3) 0.008(2) 0.020(2) 0.025(2)
O7 0.057(2) 0.066(2) 0.0353(18) 0.0004(16) -0.0006(16) 0.0187(17)
B1 0.098(8) 0.157(11) 0.081(7) -0.034(7) 0.011(6) 0.035(8)
F1 0.162(5) 0.156(4) 0.096(3) -0.043(3) -0.007(3) 0.048(4)
F4 0.138(4) 0.197(5) 0.102(4) -0.059(3) -0.002(3) 0.032(4)
F3 0.146(5) 0.215(6) 0.174(6) -0.006(5) 0.001(4) 0.085(5)
F2 0.210(7) 0.180(6) 0.174(6) -0.078(5) 0.054(5) -0.018(5)
N1 0.040(3) 0.049(2) 0.039(2) -0.0078(19) -0.0052(19) 0.0095(19)
N2 0.039(3) 0.079(3) 0.047(3) 0.003(2) -0.005(2) 0.008(2)
N3 0.035(3) 0.076(3) 0.048(3) 0.002(2) 0.002(2) 0.009(2)
N4 0.038(2) 0.062(2) 0.035(2) 0.0031(19) -0.0001(18) -0.004(2)
N5 0.035(2) 0.062(2) 0.037(2) 0.0023(19) 0.0012(19) 0.004(2)
N6 0.056(3) 0.046(2) 0.047(2) 0.007(2) 0.000(2) 0.001(2)
N7 0.062(3) 0.058(3) 0.042(2) 0.000(2) 0.002(2) -0.002(2)
N8 0.041(3) 0.052(2) 0.045(2) 0.000(2) -0.005(2) 0.002(2)
N9 0.048(3) 0.049(2) 0.050(3) -0.004(2) -0.002(2) -0.009(2)
N10 0.049(3) 0.057(3) 0.063(3) -0.014(2) -0.003(2) 0.006(2)
N11 0.048(3) 0.056(3) 0.063(3) -0.008(2) -0.005(2) 0.014(2)
N12 0.039(3) 0.053(2) 0.042(2) 0.0002(19) 0.007(2) 0.0047(19)
N13 0.044(3) 0.050(2) 0.036(2) -0.0028(18) 0.0024(19) -0.0071(19)
N14 0.047(3) 0.053(2) 0.042(2) 0.008(2) -0.006(2) -0.006(2)
N15 0.047(3) 0.058(3) 0.038(2) 0.012(2) -0.007(2) -0.006(2)
N16 0.048(3) 0.037(2) 0.037(2) 0.0038(17) -0.0064(19) 0.0006(18)
C1 0.234(10) 0.132(7) 0.259(10) -0.048(7) -0.021(8) 0.068(7)
C2 0.163(7) 0.154(6) 0.130(6) 0.062(5) 0.042(5) 0.109(6)
C3 0.152(7) 0.170(7) 0.179(7) 0.058(6) 0.058(6) 0.109(6)
C4 0.092(5) 0.060(3) 0.073(4) 0.005(3) -0.009(3) 0.026(3)
C5 0.059(4) 0.043(3) 0.053(3) -0.004(2) -0.015(3) 0.019(3)
C6 0.055(3) 0.055(3) 0.043(3) -0.005(2) -0.007(2) 0.020(3)
C7 0.050(3) 0.048(3) 0.036(3) 0.002(2) -0.005(2) 0.007(2)
C8 0.040(3) 0.049(3) 0.041(3) -0.006(2) -0.008(2) 0.011(2)
C9 0.038(3) 0.048(3) 0.040(3) -0.009(2) 0.000(2) 0.004(2)
C10 0.039(4) 0.170(7) 0.067(4) 0.017(4) 0.007(3) 0.024(4)
C11 0.037(3) 0.051(3) 0.040(3) -0.005(2) -0.004(2) 0.005(2)
C12 0.041(3) 0.062(3) 0.047(3) -0.009(2) 0.005(3) -0.005(3)
C13 0.052(3) 0.054(3) 0.042(3) 0.005(2) -0.002(3) -0.011(2)
C14 0.042(3) 0.060(3) 0.039(3) -0.001(2) -0.002(2) -0.014(2)
C15 0.043(3) 0.067(3) 0.050(3) 0.009(3) -0.007(3) -0.002(3)
C16 0.046(3) 0.057(3) 0.064(3) 0.010(3) -0.020(3) -0.003(3)
C17 0.064(4) 0.102(5) 0.071(4) 0.032(4) -0.011(3) -0.018(3)
C18 0.039(3) 0.072(3) 0.039(3) 0.014(3) -0.009(2) 0.005(3)
C19 0.041(3) 0.098(4) 0.041(3) 0.003(3) 0.004(3) -0.008(3)
C20 0.041(3) 0.080(4) 0.039(3) -0.006(3) -0.002(2) 0.006(3)
C21 0.029(3) 0.048(3) 0.044(3) 0.000(2) -0.004(2) 0.006(2)
C22 0.045(3) 0.038(3) 0.040(3) 0.002(2) -0.005(2) 0.007(2)
C23 0.038(3) 0.048(3) 0.050(3) -0.003(2) -0.006(2) -0.004(2)
C24 0.093(5) 0.096(5) 0.052(4) -0.022(3) 0.014(3) -0.028(4)
C25 0.039(3) 0.051(3) 0.044(3) 0.001(2) -0.014(2) -0.001(2)
C26 0.046(3) 0.046(3) 0.045(3) -0.001(2) -0.005(2) -0.011(2)
C27 0.053(3) 0.054(3) 0.041(3) -0.012(2) -0.007(3) -0.008(3)
C28 0.052(4) 0.063(3) 0.056(3) -0.003(3) -0.003(3) -0.010(3)
C29 0.049(4) 0.064(3) 0.065(4) -0.012(3) -0.004(3) -0.015(3)
C30 0.043(3) 0.064(3) 0.060(3) -0.006(3) 0.001(3) -0.007(3)
C31 0.066(4) 0.088(5) 0.092(5) -0.041(4) 0.019(4) -0.037(4)
C32 0.060(4) 0.135(6) 0.095(5) -0.058(5) 0.001(4) -0.033(4)
C33 0.092(6) 0.152(7) 0.165(8) -0.098(6) 0.065(6) -0.078(5)
C34 0.122(7) 0.083(5) 0.124(7) -0.031(4) 0.039(6) -0.045(5)
C35 0.053(3) 0.058(3) 0.047(3) -0.001(3) 0.004(3) -0.013(3)
C36 0.042(3) 0.054(3) 0.044(3) 0.009(2) 0.001(2) -0.003(2)
C37 0.048(4) 0.108(5) 0.096(5) -0.030(4) -0.015(3) 0.019(4)
C38 0.042(3) 0.050(3) 0.042(3) 0.004(2) 0.007(2) 0.006(2)
C39 0.041(3) 0.073(4) 0.066(4) 0.009(3) -0.003(3) 0.006(3)
C40 0.047(3) 0.074(4) 0.047(3) -0.006(3) 0.008(3) 0.013(3)
C41 0.053(3) 0.045(3) 0.041(3) -0.001(2) 0.004(2) 0.003(2)
C42 0.044(3) 0.054(3) 0.040(3) -0.009(2) -0.001(2) -0.004(2)
C43 0.082(5) 0.074(4) 0.058(4) -0.015(3) -0.008(3) 0.004(3)
C44 0.061(4) 0.053(3) 0.070(4) 0.010(3) 0.002(3) -0.005(3)
C45 0.047(3) 0.052(3) 0.045(3) 0.005(2) -0.002(2) -0.012(2)
C46 0.050(4) 0.075(4) 0.046(3) 0.012(3) 0.007(3) -0.011(3)
C47 0.040(3) 0.060(3) 0.054(3) 0.009(3) -0.007(3) -0.011(3)
C48 0.044(3) 0.038(2) 0.040(3) 0.001(2) -0.005(2) -0.017(2)
C49 0.044(3) 0.038(2) 0.043(3) -0.001(2) -0.008(2) -0.011(2)
C50 0.053(3) 0.039(3) 0.036(3) 0.003(2) -0.006(2) -0.002(2)
C51 0.062(4) 0.078(4) 0.059(4) 0.028(3) 0.001(3) 0.010(3)
C52 0.049(3) 0.043(3) 0.040(3) -0.007(2) -0.013(2) 0.000(2)
C53 0.051(3) 0.039(3) 0.039(3) 0.001(2) -0.012(2) 0.007(2)
C54 0.066(4) 0.041(3) 0.046(3) 0.004(2) -0.014(3) 0.013(3)

loop_
_atom_type_symbol
_atom_type_description
_atom_type_scat_dispersion_real
_atom_type_scat_dispersion_imag
_atom_type_scat_source
C C 0.0033 0.0016 'International Tables Vol C Tables 4.2.6.8 and 6.1.1.4'
H H 0.0000 0.0000 'International Tables Vol C Tables 4.2.6.8 and 6.1.1.4'
B B 0.0013 0.0007 'International Tables Vol C Tables 4.2.6.8 and 6.1.1.4'
F F 0.0171 0.0103 'International Tables Vol C Tables 4.2.6.8 and 6.1.1.4'
N N 0.0061 0.0033 'International Tables Vol C Tables 4.2.6.8 and 6.1.1.4'
O O 0.0106 0.0060 'International Tables Vol C Tables 4.2.6.8 and 6.1.1.4'
P P 0.1023 0.0942 'International Tables Vol C Tables 4.2.6.8 and 6.1.1.4'

loop_
_geom_angle_atom_site_label_1
_geom_angle_atom_site_label_2
_geom_angle_atom_site_label_3
_geom_angle
O2' P1 O1 143.2(5)
O2' P1 O2 48.1(4)
O1 P1 O2 122.0(5)
O2' P1 O1' 123.6(5)
O1 P1 O1' 44.3(4)
O2 P1 O1' 152.2(4)
O2' P1 O4 109.6(4)
O1 P1 O4 107.3(3)
O2 P1 O4 103.0(3)
O1' P1 O4 104.5(3)
O2' P1 O3 59.2(4)
O1 P1 O3 111.2(4)
O2 P1 O3 107.1(4)
O1' P1 O3 69.5(4)
O4 P1 O3 104.8(2)
O2' P1 O3' 107.2(5)
O1 P1 O3' 62.2(5)
O2 P1 O3' 62.9(4)
O1' P1 O3' 105.8(5)
O4 P1 O3' 104.7(3)
O3 P1 O3' 150.4(4)
O5 P2 O7 117.9(2)
O5 P2 O4 109.9(2)
O7 P2 O4 106.05(18)
O5 P2 O6 111.1(2)
O7 P2 O6 106.9(2)
O4 P2 O6 104.02(19)
P2 O4 P1 132.3(2)
F1 B1 F2 112.3(10)
F1 B1 F3 112.4(10)
F2 B1 F3 108.6(10)
F1 B1 F4 109.4(9)
F2 B1 F4 106.6(9)
F3 B1 F4 107.4(9)
N2 N1 C8 111.9(4)
N2 N1 C7 116.6(4)
C8 N1 C7 131.4(4)
N3 N2 N1 103.8(4)
N2 N3 C9 114.1(4)
N2 N3 C10 116.3(4)
C9 N3 C10 129.6(4)
C14 N4 C11 109.9(4)
C14 N4 H4A 125.0
C11 N4 H4A 125.0
C18 N5 C21 109.3(4)
C18 N5 H5A 125.3
C21 N5 H5A 125.3
N7 N6 C22 112.7(4)
N7 N6 C24 118.1(4)
C22 N6 C24 129.1(4)
N6 N7 N8 104.7(4)
N7 N8 C23 111.5(4)
N7 N8 C25 119.4(4)
C23 N8 C25 129.1(4)
N10 N9 C35 112.8(4)
N10 N9 C27 117.3(4)
C35 N9 C27 130.0(5)
N9 N10 N11 104.3(4)
N10 N11 C36 113.2(4)
N10 N11 C37 116.8(5)
C36 N11 C37 130.0(5)
C38 N12 C41 109.7(4)
C38 N12 H12A 125.1
C41 N12 H12A 125.1
C45 N13 C48 109.5(4)
C45 N13 H13A 125.3
C48 N13 H13A 125.3
N15 N14 C49 113.0(4)
N15 N14 C51 117.5(4)
C49 N14 C51 129.5(4)
N14 N15 N16 104.4(4)
N15 N16 C50 112.2(4)
N15 N16 C52 119.7(4)
C50 N16 C52 128.1(4)
C4 C1 H1B 109.5
C4 C1 H1C 109.5
H1B C1 H1C 109.5
C4 C1 H1D 109.5
H1B C1 H1D 109.5
H1C C1 H1D 109.5
C4 C2 H2C 109.5
C4 C2 H2D 109.5
H2C C2 H2D 109.5
C4 C2 H2E 109.5
H2C C2 H2E 109.5
H2D C2 H2E 109.5
C4 C3 H3B 109.5
C4 C3 H3C 109.5
H3B C3 H3C 109.5
C4 C3 H3D 109.5
H3B C3 H3D 109.5
H3C C3 H3D 109.5
C2 C4 C3 110.5(6)
C2 C4 C5 111.3(5)
C3 C4 C5 112.4(5)
C2 C4 C1 110.8(6)
C3 C4 C1 107.4(6)
C5 C4 C1 104.3(6)
C6 C5 C54 117.7(4)
C6 C5 C4 120.2(5)
C54 C5 C4 122.1(5)
C7 C6 C5 120.6(5)
C7 C6 H6A 119.7
C5 C6 H6A 119.7
C53 C7 C6 123.0(4)
C53 C7 N1 120.4(4)
C6 C7 N1 116.6(4)
N1 C8 C9 106.5(4)
N1 C8 H8A 126.8
C9 C8 H8A 126.8
N3 C9 C8 103.8(4)
N3 C9 C11 124.7(4)
C8 C9 C11 131.4(4)
N3 C10 H10B 109.5
N3 C10 H10C 109.5
H10B C10 H10C 109.5
N3 C10 H10D 109.5
H10B C10 H10D 109.5
H10C C10 H10D 109.5
C12 C11 N4 106.8(4)
C12 C11 C9 132.3(5)
N4 C11 C9 120.7(4)
C11 C12 C13 108.3(4)
C11 C12 H12B 125.9
C13 C12 H12B 125.9
C14 C13 C12 107.7(4)
C14 C13 H13B 126.2
C12 C13 H13B 126.2
N4 C14 C13 107.3(5)
N4 C14 C15 123.6(4)
C13 C14 C15 129.1(4)
C18 C15 C14 106.9(4)
C18 C15 C16 112.0(4)
C14 C15 C16 110.6(4)
C18 C15 C17 108.4(4)
C14 C15 C17 109.2(4)
C16 C15 C17 109.6(5)
C15 C16 H16A 109.5
C15 C16 H16B 109.5
H16A C16 H16B 109.5
C15 C16 H16C 109.5
H16A C16 H16C 109.5
H16B C16 H16C 109.5
C15 C17 H17A 109.5
C15 C17 H17B 109.5
H17A C17 H17B 109.5
C15 C17 H17C 109.5
H17A C17 H17C 109.5
H17B C17 H17C 109.5
N5 C18 C19 106.8(5)
N5 C18 C15 123.3(4)
C19 C18 C15 129.8(5)
C20 C19 C18 108.6(4)
C20 C19 H19A 125.7
C18 C19 H19A 125.7
C21 C20 C19 107.5(4)
C21 C20 H20A 126.2
C19 C20 H20A 126.2
C20 C21 N5 107.7(4)
C20 C21 C22 133.7(5)
N5 C21 C22 118.6(4)
C23 C22 N6 103.5(4)
C23 C22 C21 131.5(4)
N6 C22 C21 125.0(4)
N8 C23 C22 107.5(4)
N8 C23 H23A 126.3
C22 C23 H23A 126.3
N6 C24 H24A 109.5
N6 C24 H24B 109.5
H24A C24 H24B 109.5
N6 C24 H24C 109.5
H24A C24 H24C 109.5
H24B C24 H24C 109.5
C30 C25 C26 121.1(5)
C30 C25 N8 118.7(4)
C26 C25 N8 120.1(4)
C27 C26 C25 117.6(4)
C27 C26 H26A 121.2
C25 C26 H26A 121.2
C26 C27 C28 122.5(5)
C26 C27 N9 120.9(4)
C28 C27 N9 116.5(5)
C29 C28 C27 119.8(5)
C29 C28 H28A 120.1
C27 C28 H28A 120.1
C30 C29 C28 117.3(5)
C30 C29 C31 121.6(5)
C28 C29 C31 121.2(5)
C25 C30 C29 121.6(5)
C25 C30 H30A 119.2
C29 C30 H30A 119.2
C32 C31 C33 110.9(6)
C32 C31 C29 110.4(6)
C33 C31 C29 112.3(5)
C32 C31 C34 108.8(6)
C33 C31 C34 108.0(6)
C29 C31 C34 106.2(5)
C31 C32 H32A 109.5
C31 C32 H32B 109.5
H32A C32 H32B 109.5
C31 C32 H32C 109.5
H32A C32 H32C 109.5
H32B C32 H32C 109.5
C31 C33 H33A 109.5
C31 C33 H33B 109.5
H33A C33 H33B 109.5
C31 C33 H33C 109.5
H33A C33 H33C 109.5
H33B C33 H33C 109.5
C31 C34 H34A 109.5
C31 C34 H34B 109.5
H34A C34 H34B 109.5
C31 C34 H34C 109.5
H34A C34 H34C 109.5
H34B C34 H34C 109.5
N9 C35 C36 106.4(5)
N9 C35 H35A 126.8
C36 C35 H35A 126.8
C35 C36 N11 103.4(5)
C35 C36 C38 132.7(5)
N11 C36 C38 124.0(4)
N11 C37 H37A 109.5
N11 C37 H37B 109.5
H37A C37 H37B 109.5
N11 C37 H37C 109.5
H37A C37 H37C 109.5
H37B C37 H37C 109.5
N12 C38 C39 108.1(4)
N12 C38 C36 120.9(4)
C39 C38 C36 131.0(5)
C38 C39 C40 106.3(5)
C38 C39 H39A 126.8
C40 C39 H39A 126.8
C41 C40 C39 109.0(5)
C41 C40 H40A 125.5
C39 C40 H40A 125.5
C40 C41 N12 106.9(5)
C40 C41 C42 130.6(4)
N12 C41 C42 122.5(4)
C41 C42 C45 111.9(4)
C41 C42 C44 109.2(4)
C45 C42 C44 110.6(4)
C41 C42 C43 107.8(4)
C45 C42 C43 109.1(4)
C44 C42 C43 108.1(4)
C42 C43 H43A 109.5
C42 C43 H43B 109.5
H43A C43 H43B 109.5
C42 C43 H43C 109.5
H43A C43 H43C 109.5
H43B C43 H43C 109.5
C42 C44 H44A 109.5
C42 C44 H44B 109.5
H44A C44 H44B 109.5
C42 C44 H44C 109.5
H44A C44 H44C 109.5
H44B C44 H44C 109.5
N13 C45 C46 107.2(5)
N13 C45 C42 123.1(4)
C46 C45 C42 129.6(5)
C45 C46 C47 108.4(5)
C45 C46 H46A 125.8
C47 C46 H46A 125.8
C48 C47 C46 107.3(4)
C48 C47 H47A 126.4
C46 C47 H47A 126.4
C47 C48 N13 107.6(4)
C47 C48 C49 134.3(5)
N13 C48 C49 117.9(4)
C50 C49 N14 104.0(4)
C50 C49 C48 130.3(4)
N14 C49 C48 125.7(4)
N16 C50 C49 106.5(4)
N16 C50 H50A 126.8
C49 C50 H50A 126.8
N14 C51 H51A 109.5
N14 C51 H51B 109.5
H51A C51 H51B 109.5
N14 C51 H51C 109.5
H51A C51 H51C 109.5
H51B C51 H51C 109.5
C53 C52 C54 122.4(5)
C53 C52 N16 119.7(4)
C54 C52 N16 117.9(4)
C7 C53 C52 115.9(4)
C7 C53 H53A 122.0
C52 C53 H53A 122.0
C52 C54 C5 120.3(5)
C52 C54 H54A 119.8
C5 C54 H54A 119.8

loop_
_geom_bond_atom_site_label_1
_geom_bond_atom_site_label_2
_geom_bond_distance
P1 O2' 1.337(8)
P1 O1 1.415(7)
P1 O2 1.446(6)
P1 O1' 1.479(8)
P1 O4 1.621(4)
P1 O3 1.628(6)
P1 O3' 1.747(10)
P2 O5 1.483(4)
P2 O7 1.490(3)
P2 O4 1.583(3)
P2 O6 1.599(4)
B1 F1 1.309(10)
B1 F2 1.330(13)
B1 F3 1.375(12)
B1 F4 1.427(12)
N1 N2 1.334(5)
N1 C8 1.352(6)
N1 C7 1.446(6)
N2 N3 1.318(6)
N3 C9 1.355(6)
N3 C10 1.470(6)
N4 C14 1.367(6)
N4 C11 1.378(6)
N4 H4A 0.8600
N5 C18 1.366(6)
N5 C21 1.391(6)
N5 H5A 0.8600
N6 N7 1.318(5)
N6 C22 1.379(6)
N6 C24 1.449(6)
N7 N8 1.326(5)
N8 C23 1.349(6)
N8 C25 1.427(6)
N9 N10 1.307(5)
N9 C35 1.350(6)
N9 C27 1.431(6)
N10 N11 1.313(6)
N11 C36 1.377(6)
N11 C37 1.467(7)
N12 C38 1.365(6)
N12 C41 1.372(6)
N12 H12A 0.8600
N13 C45 1.370(6)
N13 C48 1.384(6)
N13 H13A 0.8600
N14 N15 1.310(5)
N14 C49 1.381(6)
N14 C51 1.461(6)
N15 N16 1.326(5)
N16 C50 1.355(6)
N16 C52 1.448(6)
C1 C4 1.558(10)
C1 H1B 0.9600
C1 H1C 0.9600
C1 H1D 0.9600
C2 C4 1.486(9)
C2 H2C 0.9600
C2 H2D 0.9600
C2 H2E 0.9600
C3 C4 1.509(9)
C3 H3B 0.9600
C3 H3C 0.9600
C3 H3D 0.9600
C4 C5 1.514(7)
C5 C6 1.376(7)
C5 C54 1.389(7)
C6 C7 1.380(6)
C6 H6A 0.9300
C7 C53 1.373(6)
C8 C9 1.380(6)
C8 H8A 0.9300
C9 C11 1.444(6)
C10 H10B 0.9600
C10 H10C 0.9600
C10 H10D 0.9600
C11 C12 1.375(6)
C12 C13 1.398(7)
C12 H12B 0.9300
C13 C14 1.379(7)
C13 H13B 0.9300
C14 C15 1.522(7)
C15 C18 1.517(7)
C15 C16 1.527(7)
C15 C17 1.539(7)
C16 H16A 0.9600
C16 H16B 0.9600
C16 H16C 0.9600
C17 H17A 0.9600
C17 H17B 0.9600
C17 H17C 0.9600
C18 C19 1.394(7)
C19 C20 1.391(7)
C19 H19A 0.9300
C20 C21 1.373(6)
C20 H20A 0.9300
C21 C22 1.439(6)
C22 C23 1.365(6)
C23 H23A 0.9300
C24 H24A 0.9600
C24 H24B 0.9600
C24 H24C 0.9600
C25 C30 1.379(7)
C25 C26 1.388(7)
C26 C27 1.359(6)
C26 H26A 0.9300
C27 C28 1.399(7)
C28 C29 1.397(7)
C28 H28A 0.9300
C29 C30 1.390(7)
C29 C31 1.529(7)
C30 H30A 0.9300
C31 C32 1.506(9)
C31 C33 1.527(8)
C31 C34 1.556(10)
C32 H32A 0.9600
C32 H32B 0.9600
C32 H32C 0.9600
C33 H33A 0.9600
C33 H33B 0.9600
C33 H33C 0.9600
C34 H34A 0.9600
C34 H34B 0.9600
C34 H34C 0.9600
C35 C36 1.368(7)
C35 H35A 0.9300
C36 C38 1.447(7)
C37 H37A 0.9600
C37 H37B 0.9600
C37 H37C 0.9600
C38 C39 1.375(7)
C39 C40 1.409(7)
C39 H39A 0.9300
C40 C41 1.362(7)
C40 H40A 0.9300
C41 C42 1.512(7)
C42 C45 1.514(7)
C42 C44 1.539(7)
C42 C43 1.547(7)
C43 H43A 0.9600
C43 H43B 0.9600
C43 H43C 0.9600
C44 H44A 0.9600
C44 H44B 0.9600
C44 H44C 0.9600
C45 C46 1.377(7)
C46 C47 1.406(7)
C46 H46A 0.9300
C47 C48 1.374(6)
C47 H47A 0.9300
C48 C49 1.449(7)
C49 C50 1.363(6)
C50 H50A 0.9300
C51 H51A 0.9600
C51 H51B 0.9600
C51 H51C 0.9600
C52 C53 1.381(6)
C52 C54 1.389(6)
C53 H53A 0.9300
C54 H54A 0.9300
